data_4335751
loop_
_publ_author_name
'Wing-Por Leung'
'Wang-Kin Chiu'
'Thomas C. W. Mak'

_publ_section_title
;
 Synthesis and Structural Characterization of Base-Stabilized Oligomeric
 Heterovinylidenes
;
_journal_name_full 'Inorganic Chemistry'
_journal_page_first 9479
_journal_page_last 9486
_journal_paper_doi 10.1021/ic4011345
_journal_volume 52
_journal_year 2013
_chemical_formula_sum 'C36 H46 Li N O2 P2 Si'
_chemical_formula_weight 621.71
_chemical_name_systematic
;
 ?
;
_space_group_IT_number 2
_symmetry_cell_setting triclinic
_symmetry_space_group_name_Hall '-P 1'
_symmetry_space_group_name_H-M 'P -1'
_atom_sites_solution_hydrogens geom
_atom_sites_solution_primary direct
_atom_sites_solution_secondary difmap
_audit_creation_method SHELXL-97
_cell_angle_alpha 95.857(4)
_cell_angle_beta 100.286(3)
_cell_angle_gamma 96.741(3)
_cell_formula_units_Z 2
_cell_length_a 10.7296(19)
_cell_length_b 10.880(2)
_cell_length_c 16.270(3)
_cell_measurement_reflns_used 1015
_cell_measurement_temperature 293(2)
_cell_measurement_theta_max 23.72
_cell_measurement_theta_min 2.53
_cell_volume 1841.1(6)
_computing_cell_refinement 'Bruker SMART'
_computing_data_collection 'Bruker SMART'
_computing_data_reduction 'Bruker SAINT'
_computing_molecular_graphics 'Bruker SHELXTL'
_computing_publication_material 'Bruker SHELXTL'
_computing_structure_refinement 'SHELXL-97 (Sheldrick, 1997)'
_computing_structure_solution 'SHELXS-97 (Sheldrick, 1990)'
_diffrn_ambient_temperature 293(2)
_diffrn_measured_fraction_theta_full 0.995
_diffrn_measured_fraction_theta_max 0.995
_diffrn_measurement_device_type 'CCD area detector'
_diffrn_measurement_method 'phi and omega scans'
_diffrn_radiation_monochromator graphite
_diffrn_radiation_source 'fine-focus sealed tube'
_diffrn_radiation_type MoK\a
_diffrn_radiation_wavelength 0.71073
_diffrn_reflns_av_R_equivalents 0.0585
_diffrn_reflns_av_sigmaI/netI 0.1424
_diffrn_reflns_limit_h_max 12
_diffrn_reflns_limit_h_min -12
_diffrn_reflns_limit_k_max 12
_diffrn_reflns_limit_k_min -12
_diffrn_reflns_limit_l_max 19
_diffrn_reflns_limit_l_min -16
_diffrn_reflns_number 10061
_diffrn_reflns_theta_full 25.00
_diffrn_reflns_theta_max 25.00
_diffrn_reflns_theta_min 1.28
_exptl_absorpt_coefficient_mu 0.180
_exptl_absorpt_correction_T_max 1.000
_exptl_absorpt_correction_T_min 0.106125
_exptl_absorpt_correction_type SADABS
_exptl_crystal_colour colourless
_exptl_crystal_density_diffrn 1.121
_exptl_crystal_density_meas 0
_exptl_crystal_description block
_exptl_crystal_F_000 664
_exptl_crystal_size_max 0.40
_exptl_crystal_size_mid 0.30
_exptl_crystal_size_min 0.20
_refine_diff_density_max 0.377
_refine_diff_density_min -0.336
_refine_diff_density_rms 0.060
_refine_ls_extinction_coef 0.012(3)
_refine_ls_extinction_expression Fc^*^=kFc[1+0.001xFc^2^\l^3^/sin(2\q)]^-1/4^
_refine_ls_extinction_method SHELXL
_refine_ls_goodness_of_fit_ref 0.989
_refine_ls_hydrogen_treatment riding
_refine_ls_matrix_type full
_refine_ls_number_parameters 389
_refine_ls_number_reflns 6450
_refine_ls_number_restraints 0
_refine_ls_restrained_S_all 0.989
_refine_ls_R_factor_all 0.2043
_refine_ls_R_factor_gt 0.0845
_refine_ls_shift/su_max 0.006
_refine_ls_shift/su_mean 0.001
_refine_ls_structure_factor_coef Fsqd
_refine_ls_weighting_details 'calc w=1/[\s^2^(Fo^2^)+(0.1434P)^2^+0.0000P] where P=(Fo^2^+2Fc^2^)/3'
_refine_ls_weighting_scheme calc
_refine_ls_wR_factor_gt 0.2129
_refine_ls_wR_factor_ref 0.3062
_reflns_number_gt 2397
_reflns_number_total 6450
_reflns_threshold_expression >2sigma(I)
_cod_data_source_file ic4011345_si_003.cif
_cod_data_source_block cwk6
_cod_database_code 4335751

loop_
_symmetry_equiv_pos_as_xyz
'x, y, z'
'-x, -y, -z'

loop_
_atom_site_label
_atom_site_type_symbol
_atom_site_fract_x
_atom_site_fract_y
_atom_site_fract_z
_atom_site_U_iso_or_equiv
_atom_site_adp_type
_atom_site_occupancy
_atom_site_symmetry_multiplicity
_atom_site_calc_flag
_atom_site_refinement_flags
Li1 Li 0.4928(11) 0.2148(12) 0.2477(8) 0.078(3) Uani 1 1 d .
N1 N 0.6327(5) 0.2644(5) 0.3514(3) 0.0690(16) Uani 1 1 d .
P1 P 0.73394(16) 0.30729(16) 0.29747(11) 0.0591(6) Uani 1 1 d .
P2 P 0.68954(18) 0.34081(17) 0.11117(11) 0.0683(6) Uani 1 1 d .
Si1 Si 0.6360(2) 0.2446(2) 0.45385(13) 0.0840(8) Uani 1 1 d .
C1 C 0.6778(6) 0.2505(6) 0.1935(4) 0.0602(17) Uani 1 1 d .
H1A H 0.7092 0.1710 0.1809 0.072 Uiso 1 1 calc R
C2 C 0.7691(6) 0.4751(6) 0.3053(4) 0.0611(17) Uani 1 1 d .
C3 C 0.6886(8) 0.5505(7) 0.3362(4) 0.081(2) Uani 1 1 d .
H3A H 0.6174 0.5138 0.3544 0.098 Uiso 1 1 calc R
C4 C 0.7106(12) 0.6783(9) 0.3406(5) 0.113(3) Uani 1 1 d .
H4A H 0.6541 0.7264 0.3613 0.135 Uiso 1 1 calc R
C5 C 0.8139(13) 0.7347(10) 0.3153(7) 0.122(4) Uani 1 1 d .
H5A H 0.8286 0.8212 0.3191 0.146 Uiso 1 1 calc R
C6 C 0.8948(11) 0.6662(11) 0.2848(7) 0.117(3) Uani 1 1 d .
H6A H 0.9656 0.7054 0.2674 0.140 Uiso 1 1 calc R
C7 C 0.8734(8) 0.5340(8) 0.2786(5) 0.090(2) Uani 1 1 d .
H7A H 0.9295 0.4870 0.2566 0.108 Uiso 1 1 calc R
C8 C 0.8833(6) 0.2587(7) 0.3434(4) 0.0680(19) Uani 1 1 d .
C9 C 0.9087(8) 0.1402(8) 0.3201(5) 0.093(2) Uani 1 1 d .
H9A H 0.8552 0.0909 0.2743 0.111 Uiso 1 1 calc R
C10 C 1.0136(9) 0.0922(10) 0.3639(8) 0.127(4) Uani 1 1 d .
H10A H 1.0262 0.0103 0.3494 0.153 Uiso 1 1 calc R
C11 C 1.0981(9) 0.1677(12) 0.4290(8) 0.125(4) Uani 1 1 d .
H11A H 1.1682 0.1372 0.4582 0.151 Uiso 1 1 calc R
C12 C 1.0775(9) 0.2856(12) 0.4495(7) 0.129(4) Uani 1 1 d .
H12A H 1.1341 0.3369 0.4928 0.154 Uiso 1 1 calc R
C13 C 0.9739(7) 0.3307(8) 0.4071(5) 0.095(3) Uani 1 1 d .
H13A H 0.9637 0.4134 0.4216 0.114 Uiso 1 1 calc R
C14 C 0.8171(7) 0.2887(9) 0.0596(5) 0.083(2) Uani 1 1 d .
C15 C 0.8822(9) 0.1967(10) 0.0801(7) 0.125(4) Uani 1 1 d .
H15A H 0.8606 0.1507 0.1218 0.150 Uiso 1 1 calc R
C16 C 0.9831(14) 0.1664(17) 0.0408(11) 0.192(7) Uani 1 1 d .
H16A H 1.0243 0.0991 0.0557 0.231 Uiso 1 1 calc R
C17 C 1.0198(15) 0.230(2) -0.0157(12) 0.195(10) Uani 1 1 d .
H17A H 1.0874 0.2094 -0.0406 0.234 Uiso 1 1 calc R
C18 C 0.9586(14) 0.326(2) -0.0378(10) 0.216(9) Uani 1 1 d .
H18A H 0.9845 0.3716 -0.0786 0.259 Uiso 1 1 calc R
C19 C 0.8562(10) 0.3596(13) -0.0008(7) 0.162(5) Uani 1 1 d .
H19A H 0.8157 0.4271 -0.0161 0.194 Uiso 1 1 calc R
C20 C 0.5515(6) 0.2739(7) 0.0287(4) 0.0679(18) Uani 1 1 d .
C21 C 0.5120(8) 0.3429(7) -0.0364(5) 0.084(2) Uani 1 1 d .
H21A H 0.5604 0.4187 -0.0388 0.101 Uiso 1 1 calc R
C22 C 0.4032(9) 0.3030(10) -0.0977(5) 0.106(3) Uani 1 1 d .
H22A H 0.3788 0.3522 -0.1397 0.127 Uiso 1 1 calc R
C23 C 0.3325(8) 0.1915(10) -0.0960(5) 0.096(3) Uani 1 1 d .
H23A H 0.2600 0.1634 -0.1373 0.115 Uiso 1 1 calc R
C24 C 0.3687(8) 0.1205(8) -0.0328(5) 0.100(3) Uani 1 1 d .
H24A H 0.3209 0.0440 -0.0314 0.119 Uiso 1 1 calc R
C25 C 0.4762(7) 0.1632(7) 0.0284(5) 0.081(2) Uani 1 1 d .
H25A H 0.4984 0.1146 0.0712 0.097 Uiso 1 1 calc R
C26 C 0.7030(14) 0.3823(10) 0.5290(6) 0.188(6) Uani 1 1 d .
H26A H 0.6590 0.4511 0.5142 0.283 Uiso 1 1 calc R
H26B H 0.7922 0.4027 0.5280 0.283 Uiso 1 1 calc R
H26C H 0.6933 0.3656 0.5845 0.283 Uiso 1 1 calc R
C27 C 0.7283(10) 0.1161(10) 0.4873(6) 0.139(4) Uani 1 1 d .
H27A H 0.8159 0.1368 0.4824 0.209 Uiso 1 1 calc R
H27B H 0.6920 0.0397 0.4519 0.209 Uiso 1 1 calc R
H27C H 0.7241 0.1061 0.5448 0.209 Uiso 1 1 calc R
C28 C 0.4696(9) 0.1969(11) 0.4660(6) 0.143(4) Uani 1 1 d .
H28A H 0.4181 0.2599 0.4494 0.215 Uiso 1 1 calc R
H28B H 0.4685 0.1866 0.5238 0.215 Uiso 1 1 calc R
H28C H 0.4358 0.1194 0.4311 0.215 Uiso 1 1 calc R
C29 C 0.2936(13) -0.0128(13) 0.1891(11) 0.234(9) Uani 1 1 d .
H29A H 0.2884 -0.0279 0.1287 0.281 Uiso 1 1 calc R
H29B H 0.2309 0.0408 0.2003 0.281 Uiso 1 1 calc R
C30 C 0.2717(18) -0.1273(18) 0.2229(15) 0.278(13) Uani 1 1 d .
H30A H 0.2210 -0.1174 0.2663 0.333 Uiso 1 1 calc R
H30B H 0.2251 -0.1917 0.1789 0.333 Uiso 1 1 calc R
C31 C 0.3895(19) -0.1617(13) 0.2569(11) 0.194(6) Uani 1 1 d .
H31A H 0.4075 -0.2330 0.2223 0.233 Uiso 1 1 calc R
H31B H 0.3900 -0.1830 0.3134 0.233 Uiso 1 1 calc R
C32 C 0.4810(12) -0.0559(11) 0.2581(9) 0.169(5) Uani 1 1 d .
H32A H 0.5407 -0.0760 0.2222 0.203 Uiso 1 1 calc R
H32B H 0.5287 -0.0299 0.3150 0.203 Uiso 1 1 calc R
C33 C 0.2685(16) 0.3315(19) 0.2723(12) 0.265(11) Uani 1 1 d .
H33A H 0.3138 0.3555 0.3299 0.319 Uiso 1 1 calc R
H33B H 0.2107 0.2554 0.2707 0.319 Uiso 1 1 calc R
C34 C 0.1960(14) 0.4279(18) 0.2464(11) 0.211(8) Uani 1 1 d .
H34A H 0.1106 0.3942 0.2160 0.253 Uiso 1 1 calc R
H34B H 0.1904 0.4873 0.2939 0.253 Uiso 1 1 calc R
C35 C 0.268(2) 0.4781(17) 0.1965(12) 0.280(13) Uani 1 1 d .
H35A H 0.3206 0.5529 0.2272 0.336 Uiso 1 1 calc R
H35B H 0.2122 0.5026 0.1488 0.336 Uiso 1 1 calc R
C36 C 0.3463(13) 0.3974(12) 0.1667(8) 0.173(6) Uani 1 1 d .
H36A H 0.3091 0.3585 0.1099 0.208 Uiso 1 1 calc R
H36B H 0.4303 0.4417 0.1669 0.208 Uiso 1 1 calc R
O1 O 0.4148(6) 0.0415(6) 0.2287(4) 0.109(2) Uani 1 1 d .
O2 O 0.3542(5) 0.3095(6) 0.2221(4) 0.1027(18) Uani 1 1 d .

loop_
_atom_site_aniso_label
_atom_site_aniso_U_11
_atom_site_aniso_U_22
_atom_site_aniso_U_33
_atom_site_aniso_U_23
_atom_site_aniso_U_13
_atom_site_aniso_U_12
Li1 0.065(7) 0.088(9) 0.079(8) 0.016(7) 0.016(6) -0.006(6)
N1 0.065(3) 0.084(4) 0.060(4) 0.018(3) 0.021(3) 0.000(3)
P1 0.0524(10) 0.0677(12) 0.0577(11) 0.0129(9) 0.0110(8) 0.0051(8)
P2 0.0806(13) 0.0690(12) 0.0563(12) 0.0067(9) 0.0191(10) 0.0067(10)
Si1 0.0924(16) 0.0971(17) 0.0637(14) 0.0219(12) 0.0201(12) 0.0003(13)
C1 0.060(4) 0.066(4) 0.057(4) 0.008(3) 0.016(3) 0.014(3)
C2 0.062(4) 0.070(4) 0.052(4) 0.011(3) 0.011(3) 0.007(3)
C3 0.103(6) 0.078(6) 0.068(5) 0.012(4) 0.021(4) 0.025(5)
C4 0.177(11) 0.085(7) 0.077(6) 0.003(5) 0.015(7) 0.047(7)
C5 0.164(12) 0.084(8) 0.101(8) 0.016(6) -0.013(8) 0.006(8)
C6 0.114(8) 0.102(8) 0.122(9) 0.037(7) 0.005(6) -0.027(6)
C7 0.086(5) 0.082(6) 0.100(6) 0.023(5) 0.018(5) 0.000(4)
C8 0.047(4) 0.079(5) 0.078(5) 0.023(4) 0.005(3) 0.005(3)
C9 0.076(5) 0.096(6) 0.111(7) 0.016(5) 0.018(5) 0.027(5)
C10 0.088(7) 0.118(8) 0.186(11) 0.056(8) 0.013(7) 0.040(6)
C11 0.064(6) 0.140(10) 0.175(11) 0.079(9) -0.004(6) 0.015(6)
C12 0.080(6) 0.144(9) 0.146(9) 0.073(8) -0.035(6) -0.011(6)
C13 0.073(5) 0.105(6) 0.100(6) 0.041(5) -0.009(5) 0.001(5)
C14 0.065(5) 0.109(7) 0.072(5) -0.007(5) 0.021(4) -0.001(5)
C15 0.091(7) 0.134(9) 0.162(10) -0.012(7) 0.064(7) 0.032(6)
C16 0.135(12) 0.26(2) 0.188(17) -0.052(14) 0.063(11) 0.064(12)
C17 0.085(10) 0.32(3) 0.168(18) -0.072(17) 0.057(11) 0.024(11)
C18 0.115(12) 0.41(3) 0.138(12) 0.052(15) 0.078(10) 0.017(13)
C19 0.108(8) 0.272(16) 0.133(10) 0.076(10) 0.060(8) 0.038(9)
C20 0.068(4) 0.079(5) 0.064(5) 0.009(4) 0.028(4) 0.020(4)
C21 0.102(6) 0.095(6) 0.063(5) 0.021(4) 0.024(4) 0.026(5)
C22 0.109(7) 0.142(9) 0.064(6) 0.020(6) -0.005(5) 0.034(6)
C23 0.083(6) 0.132(8) 0.069(6) 0.001(5) 0.005(4) 0.024(6)
C24 0.090(6) 0.102(7) 0.093(6) 0.001(5) -0.005(5) 0.000(5)
C25 0.092(5) 0.080(5) 0.066(5) 0.005(4) 0.005(4) 0.011(4)
C26 0.327(18) 0.132(9) 0.081(7) -0.019(6) 0.050(9) -0.063(10)
C27 0.136(8) 0.181(10) 0.123(8) 0.085(8) 0.035(7) 0.043(7)
C28 0.108(7) 0.222(12) 0.112(8) 0.045(8) 0.052(6) 0.005(7)
C29 0.166(13) 0.158(13) 0.32(2) 0.088(13) -0.084(13) -0.070(10)
C30 0.186(17) 0.196(19) 0.42(3) 0.113(19) -0.006(19) -0.081(15)
C31 0.259(19) 0.104(10) 0.216(16) 0.024(10) 0.061(15) -0.018(13)
C32 0.168(12) 0.086(8) 0.244(15) 0.019(9) 0.022(11) 0.006(8)
C33 0.214(16) 0.40(3) 0.30(2) 0.20(2) 0.180(17) 0.186(18)
C34 0.155(12) 0.32(2) 0.192(16) 0.004(14) 0.060(11) 0.144(14)
C35 0.41(3) 0.27(2) 0.30(2) 0.135(17) 0.25(2) 0.25(2)
C36 0.223(14) 0.203(13) 0.166(11) 0.106(10) 0.116(10) 0.134(11)
O1 0.096(4) 0.090(4) 0.129(5) 0.026(4) 0.003(4) -0.018(3)
O2 0.079(4) 0.136(5) 0.113(5) 0.050(4) 0.034(3) 0.040(3)

loop_
_atom_type_symbol
_atom_type_description
_atom_type_scat_dispersion_real
_atom_type_scat_dispersion_imag
_atom_type_scat_source
C C 0.0033 0.0016 'International Tables Vol C Tables 4.2.6.8 and 6.1.1.4'
H H 0.0000 0.0000 'International Tables Vol C Tables 4.2.6.8 and 6.1.1.4'
Li Li -0.0003 0.0001 'International Tables Vol C Tables 4.2.6.8 and 6.1.1.4'
N N 0.0061 0.0033 'International Tables Vol C Tables 4.2.6.8 and 6.1.1.4'
O O 0.0106 0.0060 'International Tables Vol C Tables 4.2.6.8 and 6.1.1.4'
Si Si 0.0817 0.0704 'International Tables Vol C Tables 4.2.6.8 and 6.1.1.4'
P P 0.1023 0.0942 'International Tables Vol C Tables 4.2.6.8 and 6.1.1.4'

loop_
_geom_angle_atom_site_label_1
_geom_angle_atom_site_label_2
_geom_angle_atom_site_label_3
_geom_angle
O2 Li1 O1 105.4(6)
O2 Li1 N1 122.0(7)
O1 Li1 N1 116.1(6)
O2 Li1 C1 121.7(6)
O1 Li1 C1 113.9(7)
N1 Li1 C1 76.1(4)
O2 Li1 P1 125.6(6)
O1 Li1 P1 128.9(6)
N1 Li1 P1 36.9(2)
C1 Li1 P1 40.1(2)
P1 N1 Si1 135.9(4)
P1 N1 Li1 92.3(4)
Si1 N1 Li1 131.3(4)
N1 P1 C1 109.8(3)
N1 P1 C8 107.3(3)
C1 P1 C8 114.9(3)
N1 P1 C2 112.5(3)
C1 P1 C2 108.1(3)
C8 P1 C2 104.3(3)
N1 P1 Li1 50.8(3)
C1 P1 Li1 60.7(3)
C8 P1 Li1 139.3(4)
C2 P1 Li1 115.6(4)
C1 P2 C20 104.2(3)
C1 P2 C14 107.0(4)
C20 P2 C14 98.6(3)
N1 Si1 C26 115.0(4)
N1 Si1 C28 107.8(4)
C26 Si1 C28 108.4(6)
N1 Si1 C27 112.6(4)
C26 Si1 C27 106.4(6)
C28 Si1 C27 106.2(5)
P1 C1 P2 123.1(4)
P1 C1 Li1 79.2(4)
P2 C1 Li1 123.0(4)
C3 C2 C7 116.9(7)
C3 C2 P1 120.5(5)
C7 C2 P1 122.6(6)
C4 C3 C2 121.9(8)
C5 C4 C3 120.5(10)
C6 C5 C4 120.1(11)
C5 C6 C7 120.5(10)
C2 C7 C6 120.1(9)
C9 C8 C13 115.8(7)
C9 C8 P1 120.1(6)
C13 C8 P1 123.9(6)
C8 C9 C10 121.5(9)
C11 C10 C9 119.6(10)
C12 C11 C10 119.3(9)
C11 C12 C13 120.6(10)
C12 C13 C8 123.0(9)
C15 C14 C19 117.3(9)
C15 C14 P2 125.3(7)
C19 C14 P2 117.2(8)
C14 C15 C16 122.1(13)
C17 C16 C15 121.5(19)
C16 C17 C18 118.9(18)
C17 C18 C19 121.8(17)
C14 C19 C18 118.4(13)
C25 C20 C21 115.7(7)
C25 C20 P2 125.0(6)
C21 C20 P2 119.1(6)
C22 C21 C20 122.6(8)
C23 C22 C21 119.5(8)
C22 C23 C24 119.6(8)
C23 C24 C25 119.9(8)
C20 C25 C24 122.7(7)
O1 C29 C30 105.7(12)
C31 C30 C29 108.8(14)
C30 C31 C32 105.5(13)
C31 C32 O1 108.1(12)
O2 C33 C34 111.9(12)
C35 C34 C33 99.9(12)
C34 C35 C36 113.1(15)
O2 C36 C35 104.5(10)
C29 O1 C32 106.9(9)
C29 O1 Li1 130.7(8)
C32 O1 Li1 122.4(7)
C33 O2 C36 106.0(9)
C33 O2 Li1 125.2(9)
C36 O2 Li1 126.0(7)

loop_
_geom_bond_atom_site_label_1
_geom_bond_atom_site_label_2
_geom_bond_distance
Li1 O2 1.917(14)
Li1 O1 1.942(13)
Li1 N1 2.027(13)
Li1 C1 2.321(13)
Li1 P1 2.615(11)
N1 P1 1.572(5)
N1 Si1 1.697(5)
P1 C1 1.715(6)
P1 C8 1.805(7)
P1 C2 1.807(7)
P2 C1 1.753(6)
P2 C20 1.833(7)
P2 C14 1.843(9)
Si1 C26 1.821(9)
Si1 C28 1.851(9)
Si1 C27 1.877(10)
C2 C3 1.382(9)
C2 C7 1.384(9)
C3 C4 1.375(11)
C4 C5 1.352(13)
C5 C6 1.336(14)
C6 C7 1.420(12)
C8 C9 1.377(10)
C8 C13 1.389(9)
C9 C10 1.405(11)
C10 C11 1.386(14)
C11 C12 1.346(14)
C12 C13 1.370(11)
C14 C15 1.323(12)
C14 C19 1.400(12)
C15 C16 1.406(15)
C16 C17 1.29(2)
C17 C18 1.34(2)
C18 C19 1.410(18)
C20 C25 1.369(9)
C20 C21 1.393(9)
C21 C22 1.386(10)
C22 C23 1.359(11)
C23 C24 1.376(11)
C24 C25 1.382(10)
C29 O1 1.378(12)
C29 C30 1.424(17)
C30 C31 1.395(19)
C31 C32 1.419(14)
C32 O1 1.419(12)
C33 O2 1.359(14)
C33 C34 1.430(17)
C34 C35 1.329(18)
C35 C36 1.398(16)
C36 O2 1.379(10)
